data_2100505
loop_
_publ_author_name
'Sharif, Shasad'
'Powell, Douglas R.'
'Schagen, David'
'Steiner, Thomas'
'Toney, Michael D.'
'Fogle, Emily'
'Limbach, Hans-Heinrich'

_publ_section_title
;
 X-ray crystallographic structures of enamine and amine Schiff bases of
 pyridoxal and its 1:1 hydrogen-bonded complexes with benzoic acid
 derivatives: evidence for coupled inter- and intramolecular proton
 transfer
;
_journal_coeditor_code SN5027
_journal_issue 3
_journal_name_full 'Acta Crystallographica Section B'
_journal_page_first 480
_journal_page_last 487
_journal_paper_doi 10.1107/S0108768105040590
_journal_volume 62
_journal_year 2006
_chemical_formula_moiety 'C9 H13 N2 O2, C7 H4 N O4'
_chemical_formula_sum 'C16 H17 N3 O6'
_chemical_formula_weight 347.33
_chemical_name_systematic
;
 ?
;
_space_group_IT_number 14
_symmetry_cell_setting monoclinic
_symmetry_space_group_name_Hall '-P 2ybc'
_symmetry_space_group_name_H-M 'P 1 21/c 1'
_atom_sites_solution_hydrogens geom
_atom_sites_solution_primary direct
_atom_sites_solution_secondary difmap
_audit_creation_method SHELXL-97
_cell_angle_alpha 90.00
_cell_angle_beta 94.644(7)
_cell_angle_gamma 90.00
_cell_formula_units_Z 4
_cell_length_a 7.113(2)
_cell_length_b 11.797(3)
_cell_length_c 18.314(5)
_cell_measurement_reflns_used 5759
_cell_measurement_temperature 100(2)
_cell_measurement_theta_max 26.00
_cell_measurement_theta_min 2.23
_cell_volume 1531.7(7)
_computing_cell_refinement 'Bruker SMART'
_computing_data_collection 'Bruker SMART'
_computing_data_reduction 'Bruker SAINT'
_computing_molecular_graphics 'SHELXTL (Sheldrick, 2000)'
_computing_publication_material 'SHELXTL (Sheldrick, 2000)'
_computing_structure_refinement 'SHELXTL (Sheldrick, 2000)'
_computing_structure_solution 'SHELXTL (Sheldrick, 2000)'
_diffrn_ambient_temperature 100(2)
_diffrn_measured_fraction_theta_full 1.000
_diffrn_measured_fraction_theta_max 1.000
_diffrn_measurement_device_type 'Bruker APEX'
_diffrn_measurement_method '\w scans'
_diffrn_radiation_monochromator graphite
_diffrn_radiation_source 'fine-focus sealed tube'
_diffrn_radiation_type MoK\a
_diffrn_radiation_wavelength 0.71073
_diffrn_reflns_av_R_equivalents 0.0270
_diffrn_reflns_av_sigmaI/netI 0.0235
_diffrn_reflns_limit_h_max 8
_diffrn_reflns_limit_h_min -8
_diffrn_reflns_limit_k_max 14
_diffrn_reflns_limit_k_min -14
_diffrn_reflns_limit_l_max 22
_diffrn_reflns_limit_l_min -22
_diffrn_reflns_number 13011
_diffrn_reflns_theta_full 25.99
_diffrn_reflns_theta_max 25.99
_diffrn_reflns_theta_min 2.06
_diffrn_standards_number 0
_exptl_absorpt_coefficient_mu 0.117
_exptl_absorpt_correction_T_max 0.989
_exptl_absorpt_correction_T_min 0.954
_exptl_absorpt_correction_type multi-scan
_exptl_absorpt_process_details 'SADABS (Sheldrick, 2002)'
_exptl_crystal_colour yellow
_exptl_crystal_density_diffrn 1.506
_exptl_crystal_density_method 'not measured'
_exptl_crystal_description plate
_exptl_crystal_F_000 728
_exptl_crystal_size_max 0.38
_exptl_crystal_size_mid 0.34
_exptl_crystal_size_min 0.10
_refine_diff_density_max 0.274
_refine_diff_density_min -0.242
_refine_ls_extinction_method none
_refine_ls_goodness_of_fit_ref 1.003
_refine_ls_hydrogen_treatment mixed
_refine_ls_matrix_type full
_refine_ls_number_parameters 235
_refine_ls_number_reflns 3005
_refine_ls_number_restraints 0
_refine_ls_restrained_S_all 1.003
_refine_ls_R_factor_all 0.0395
_refine_ls_R_factor_gt 0.0364
_refine_ls_shift/su_max 0.001
_refine_ls_shift/su_mean 0.000
_refine_ls_structure_factor_coef Fsqd
_refine_ls_weighting_details 'calc w=1/[\s^2^(Fo^2^)+(0.0510P)^2^+0.8400P] where P=(Fo^2^+2Fc^2^)/3'
_refine_ls_weighting_scheme calc
_refine_ls_wR_factor_gt 0.0951
_refine_ls_wR_factor_ref 0.0975
_reflns_number_gt 2768
_reflns_number_total 3005
_reflns_threshold_expression I>2\s(I)
_cod_data_source_file sn5027.cif
_cod_data_source_block compound_IV_
_cod_depositor_comments
;
The following automatic conversions were performed:
'_symmetry_cell_setting' value 'Monoclinic' changed to 'monoclinic'
according to '/home/saulius/struct/CIF-dictionaries/cif_core.dic'
dictionary named 'cif_core.dic' version 2.4.1 from 2010-06-29.

Automatic conversion script
Id: cif_fix_enum 1527 2010-12-29 10:47:43Z saulius 

The following automatic conversions were performed:

'_symmetry_cell_setting' value 'Monoclinic' changed to 'monoclinic'
according to /home/saulius/struct/CIF-dictionaries/cif_core.dic
dictionary named 'cif_core.dic' version 2.4.1 from 2010-06-29.

Automatic conversion script
Id: cif_fix_values 1715 2011-07-08 13:25:40Z adriana 
;
_cod_original_sg_symbol_H-M 'P 21/c'
_cod_database_code 2100505

loop_
_symmetry_equiv_pos_as_xyz
'x, y, z'
'-x, y+1/2, -z+1/2'
'-x, -y, -z'
'x, -y-1/2, z-1/2'

loop_
_atom_site_type_symbol
_atom_site_label
_atom_site_fract_x
_atom_site_fract_y
_atom_site_fract_z
_atom_site_U_iso_or_equiv
_atom_site_adp_type
_atom_site_calc_flag
_atom_site_refinement_flags
_atom_site_occupancy
N N1 0.71589(15) 0.27114(10) 0.77076(6) 0.0155(2) Uani d . 1
H H1 0.663(2) 0.2713(13) 0.7216(9) 0.019 Uiso d . 1
N N2 0.96460(16) 0.31311(10) 1.03172(6) 0.0161(2) Uani d . 1
H H2 0.925(2) 0.3824(14) 1.0116(9) 0.019 Uiso d . 1
C C2 0.72986(18) 0.36344(11) 0.81193(7) 0.0158(3) Uani d . 1
C C3 0.81124(18) 0.35547(11) 0.88710(7) 0.0147(3) Uani d . 1
C C4 0.87066(17) 0.24484(11) 0.91174(7) 0.0143(3) Uani d . 1
C C5 0.85457(18) 0.15034(11) 0.86361(7) 0.0151(3) Uani d . 1
C C6 0.77561(18) 0.16637(11) 0.79410(7) 0.0163(3) Uani d . 1
H H6 0.7620 0.1038 0.7615 0.020 Uiso calc R 1
C C2' 0.6658(2) 0.47474(12) 0.78045(7) 0.0203(3) Uani d . 1
H H2'A 0.5980 0.4627 0.7323 0.030 Uiso d R 1
H H2'B 0.7754 0.5234 0.7751 0.030 Uiso d R 1
H H2'C 0.5816 0.5112 0.8132 0.030 Uiso d R 1
O O3' 0.82704(13) 0.44392(8) 0.92668(5) 0.0188(2) Uani d . 1
C C4' 0.94601(17) 0.22953(11) 0.98611(7) 0.0149(3) Uani d . 1
H H4' 0.9833 0.1558 1.0023 0.018 Uiso calc R 1
C C5' 0.92272(19) 0.03307(11) 0.88697(7) 0.0173(3) Uani d . 1
H H5'A 0.9067 -0.0187 0.8444 0.021 Uiso calc R 1
H H5'B 1.0589 0.0367 0.9029 0.021 Uiso calc R 1
O O5' 0.82394(14) -0.01176(8) 0.94497(5) 0.0191(2) Uani d . 1
H H5' 0.715(3) -0.0354(14) 0.9274(9) 0.023 Uiso d . 1
C C4" 1.0390(2) 0.30165(12) 1.10783(7) 0.0192(3) Uani d . 1
H H4"A 1.1521 0.3488 1.1166 0.029 Uiso d R 1
H H4"B 1.0715 0.2222 1.1180 0.029 Uiso d R 1
H H4"C 0.9434 0.3262 1.1401 0.029 Uiso d R 1
O O1A 0.51104(14) 0.40141(8) 0.60777(5) 0.0230(2) Uani d . 1
O O2A 0.59342(14) 0.22296(9) 0.63592(5) 0.0221(2) Uani d . 1
O O3A 0.23102(19) 0.22864(11) 0.25580(6) 0.0402(3) Uani d . 1
O O4A 0.16524(16) 0.06417(9) 0.29863(6) 0.0309(3) Uani d . 1
N N1A 0.23218(17) 0.15998(11) 0.30576(6) 0.0221(3) Uani d . 1
C C1A 0.45656(17) 0.25993(11) 0.51603(7) 0.0149(3) Uani d . 1
C C2A 0.43198(18) 0.33935(11) 0.45944(7) 0.0161(3) Uani d . 1
H H2A 0.4626 0.4166 0.4689 0.019 Uiso calc R 1
C C3A 0.36357(18) 0.30673(12) 0.38985(7) 0.0174(3) Uani d . 1
H H3A 0.3498 0.3601 0.3510 0.021 Uiso calc R 1
C C4A 0.31560(18) 0.19387(12) 0.37837(7) 0.0168(3) Uani d . 1
C C5A 0.33738(18) 0.11278(11) 0.43312(7) 0.0176(3) Uani d . 1
H H5A 0.3023 0.0361 0.4237 0.021 Uiso calc R 1
C C6A 0.41167(18) 0.14643(11) 0.50202(7) 0.0165(3) Uani d . 1
H H6A 0.4322 0.0918 0.5400 0.020 Uiso calc R 1
C C7A 0.52625(18) 0.29850(12) 0.59268(7) 0.0166(3) Uani d . 1

loop_
_atom_site_aniso_label
_atom_site_aniso_U_11
_atom_site_aniso_U_22
_atom_site_aniso_U_33
_atom_site_aniso_U_12
_atom_site_aniso_U_13
_atom_site_aniso_U_23
N1 0.0190(5) 0.0168(6) 0.0105(5) -0.0004(4) -0.0010(4) 0.0007(4)
N2 0.0198(6) 0.0149(6) 0.0132(5) -0.0001(4) -0.0007(4) 0.0010(4)
C2 0.0163(6) 0.0158(6) 0.0153(6) -0.0006(5) 0.0010(5) 0.0014(5)
C3 0.0157(6) 0.0153(6) 0.0133(6) -0.0007(5) 0.0013(5) 0.0003(5)
C4 0.0143(6) 0.0150(6) 0.0136(6) -0.0012(5) 0.0018(5) 0.0002(5)
C5 0.0154(6) 0.0145(6) 0.0155(6) -0.0015(5) 0.0020(5) 0.0003(5)
C6 0.0199(6) 0.0141(6) 0.0150(6) -0.0006(5) 0.0023(5) -0.0016(5)
C2' 0.0276(7) 0.0170(7) 0.0155(7) 0.0020(5) -0.0032(5) 0.0020(5)
O3' 0.0264(5) 0.0143(5) 0.0153(5) 0.0016(4) -0.0017(4) -0.0020(4)
C4' 0.0145(6) 0.0143(6) 0.0159(6) -0.0014(5) 0.0017(5) 0.0011(5)
C5' 0.0226(7) 0.0141(6) 0.0150(6) 0.0004(5) 0.0004(5) 0.0000(5)
O5' 0.0227(5) 0.0171(5) 0.0170(5) -0.0037(4) -0.0020(4) 0.0036(4)
C4" 0.0250(7) 0.0202(7) 0.0118(6) -0.0017(5) -0.0015(5) -0.0007(5)
O1A 0.0293(5) 0.0203(5) 0.0183(5) 0.0024(4) -0.0047(4) -0.0041(4)
O2A 0.0284(5) 0.0236(5) 0.0135(5) 0.0054(4) -0.0034(4) 0.0003(4)
O3A 0.0620(8) 0.0401(7) 0.0162(6) 0.0005(6) -0.0119(5) 0.0020(5)
O4A 0.0343(6) 0.0294(6) 0.0279(6) -0.0010(5) -0.0033(5) -0.0144(5)
N1A 0.0222(6) 0.0268(7) 0.0167(6) 0.0059(5) -0.0022(5) -0.0069(5)
C1A 0.0129(6) 0.0173(6) 0.0145(6) 0.0015(5) 0.0015(5) 0.0000(5)
C2A 0.0175(6) 0.0148(6) 0.0162(6) -0.0006(5) 0.0018(5) -0.0002(5)
C3A 0.0186(6) 0.0191(7) 0.0147(6) 0.0030(5) 0.0023(5) 0.0024(5)
C4A 0.0155(6) 0.0219(7) 0.0128(6) 0.0029(5) -0.0006(5) -0.0040(5)
C5A 0.0177(6) 0.0149(6) 0.0202(7) 0.0008(5) 0.0025(5) -0.0018(5)
C6A 0.0179(6) 0.0165(6) 0.0154(6) 0.0030(5) 0.0021(5) 0.0025(5)
C7A 0.0140(6) 0.0211(7) 0.0145(6) 0.0007(5) 0.0012(5) -0.0004(5)

loop_
_atom_type_symbol
_atom_type_description
_atom_type_scat_dispersion_real
_atom_type_scat_dispersion_imag
_atom_type_scat_source
C C 0.0033 0.0016 'International Tables Vol C Tables 4.2.6.8 and 6.1.1.4'
H H 0.0000 0.0000 'International Tables Vol C Tables 4.2.6.8 and 6.1.1.4'
N N 0.0061 0.0033 'International Tables Vol C Tables 4.2.6.8 and 6.1.1.4'
O O 0.0106 0.0060 'International Tables Vol C Tables 4.2.6.8 and 6.1.1.4'

loop_
_geom_angle_atom_site_label_1
_geom_angle_atom_site_label_2
_geom_angle_atom_site_label_3
_geom_angle
C2 N1 C6 124.04(11)
C2 N1 H1 123.1(10)
C6 N1 H1 112.8(10)
C4' N2 C4" 123.93(12)
C4' N2 H2 113.8(10)
C4" N2 H2 122.3(10)
N1 C2 C3 119.50(12)
N1 C2 C2' 119.86(12)
C3 C2 C2' 120.63(11)
O3' C3 C4 123.92(12)
O3' C3 C2 119.85(12)
C4 C3 C2 116.23(11)
C5 C4 C3 120.83(12)
C5 C4 C4' 119.72(12)
C3 C4 C4' 119.45(11)
C6 C5 C4 118.52(12)
C6 C5 C5' 119.25(12)
C4 C5 C5' 122.23(12)
C5 C6 N1 120.85(12)
C5 C6 H6 119.6
N1 C6 H6 119.6
C2 C2' H2'A 109.4
C2 C2' H2'B 109.5
H2'A C2' H2'B 109.5
C2 C2' H2'C 109.5
H2'A C2' H2'C 109.5
H2'B C2' H2'C 109.5
N2 C4' C4 121.92(12)
N2 C4' H4' 119.0
C4 C4' H4' 119.0
O5' C5' C5 112.59(11)
O5' C5' H5'A 109.1
C5 C5' H5'A 109.1
O5' C5' H5'B 109.1
C5 C5' H5'B 109.1
H5'A C5' H5'B 107.8
C5' O5' H5' 109.0(11)
N2 C4" H4"A 109.5
N2 C4" H4"B 109.4
H4"A C4" H4"B 109.5
N2 C4" H4"C 109.5
H4"A C4" H4"C 109.5
H4"B C4" H4"C 109.5
O3A N1A O4A 123.44(12)
O3A N1A C4A 118.42(12)
O4A N1A C4A 118.14(12)
C6A C1A C2A 119.61(12)
C6A C1A C7A 120.63(12)
C2A C1A C7A 119.74(12)
C3A C2A C1A 120.72(13)
C3A C2A H2A 119.6
C1A C2A H2A 119.6
C2A C3A C4A 118.13(12)
C2A C3A H3A 120.9
C4A C3A H3A 120.9
C5A C4A C3A 122.80(12)
C5A C4A N1A 118.76(12)
C3A C4A N1A 118.41(12)
C4A C5A C6A 118.24(12)
C4A C5A H5A 120.9
C6A C5A H5A 120.9
C5A C6A C1A 120.45(12)
C5A C6A H6A 119.8
C1A C6A H6A 119.8
O1A C7A O2A 125.60(12)
O1A C7A C1A 117.82(12)
O2A C7A C1A 116.58(12)

loop_
_geom_bond_atom_site_label_1
_geom_bond_atom_site_label_2
_geom_bond_distance
N1 C2 1.3236(18)
N1 C6 1.3643(18)
N1 H1 0.946(17)
N2 C4' 1.2922(17)
N2 C4" 1.4566(17)
N2 H2 0.930(17)
C2 C3 1.4526(18)
C2 C2' 1.4905(18)
C3 O3' 1.2702(16)
C3 C4 1.4334(18)
C4 C5 1.4202(18)
C4 C4' 1.4340(19)
C5 C6 1.3623(19)
C5 C5' 1.5160(18)
C6 H6 0.9500
C2' H2'A 0.9800
C2' H2'B 0.9800
C2' H2'C 0.9800
C4' H4' 0.9500
C5' O5' 1.4222(16)
C5' H5'A 0.9900
C5' H5'B 0.9900
O5' H5' 0.862(18)
C4" H4"A 0.9800
C4" H4"B 0.9800
C4" H4"C 0.9800
O1A C7A 1.2517(17)
O2A C7A 1.2603(17)
O3A N1A 1.2217(17)
O4A N1A 1.2293(17)
N1A C4A 1.4670(17)
C1A C6A 1.3955(19)
C1A C2A 1.3975(18)
C1A C7A 1.5201(18)
C2A C3A 1.3817(19)
C2A H2A 0.9500
C3A C4A 1.386(2)
C3A H3A 0.9500
C4A C5A 1.3854(19)
C5A C6A 1.3862(19)
C5A H5A 0.9500
C6A H6A 0.9500

loop_
_geom_hbond_atom_site_label_D
_geom_hbond_atom_site_label_H
_geom_hbond_atom_site_label_A
_geom_hbond_site_symmetry_A
_geom_hbond_distance_DH
_geom_hbond_distance_HA
_geom_hbond_distance_DA
_geom_hbond_angle_DHA
N1 H1 O2A . 0.946(17) 1.706(17) 2.6137(15) 159.8(15)
N2 H2 O3' . 0.930(17) 1.806(17) 2.5952(15) 141.0(14)
O5' H5' O1A 2_646 0.862(18) 1.840(18) 2.6995(15) 175.0(17)

loop_
_geom_torsion_atom_site_label_1
_geom_torsion_atom_site_label_2
_geom_torsion_atom_site_label_3
_geom_torsion_atom_site_label_4
_geom_torsion
C6 N1 C2 C3 -0.70(19)
C6 N1 C2 C2' 178.08(12)
N1 C2 C3 O3' 179.21(12)
C2' C2 C3 O3' 0.44(19)
N1 C2 C3 C4 -0.43(18)
C2' C2 C3 C4 -179.20(12)
O3' C3 C4 C5 -177.80(12)
C2 C3 C4 C5 1.82(18)
O3' C3 C4 C4' 2.6(2)
C2 C3 C4 C4' -177.73(11)
C3 C4 C5 C6 -2.13(19)
C4' C4 C5 C6 177.42(12)
C3 C4 C5 C5' 177.65(12)
C4' C4 C5 C5' -2.79(19)
C4 C5 C6 N1 1.01(19)
C5' C5 C6 N1 -178.79(11)
C2 N1 C6 C5 0.4(2)
C4" N2 C4' C4 179.53(12)
C5 C4 C4' N2 179.48(12)
C3 C4 C4' N2 -0.96(19)
C6 C5 C5' O5' -117.39(13)
C4 C5 C5' O5' 62.83(16)
C6A C1A C2A C3A 0.07(19)
C7A C1A C2A C3A -178.10(11)
C1A C2A C3A C4A 1.65(19)
C2A C3A C4A C5A -1.5(2)
C2A C3A C4A N1A 176.35(11)
O3A N1A C4A C5A -172.61(13)
O4A N1A C4A C5A 8.14(18)
O3A N1A C4A C3A 9.49(19)
O4A N1A C4A C3A -169.76(12)
C3A C4A C5A C6A -0.5(2)
N1A C4A C5A C6A -178.30(11)
C4A C5A C6A C1A 2.27(19)
C2A C1A C6A C5A -2.08(19)
C7A C1A C6A C5A 176.07(12)
C6A C1A C7A O1A -159.08(12)
C2A C1A C7A O1A 19.07(18)
C6A C1A C7A O2A 20.35(18)
C2A C1A C7A O2A -161.50(12)
